data_4023576
loop_
_publ_author_name
'Niculina Bogdan'
'Eric Condamine'
'Lo\"ic Toupet'
'Yvan Ramondenc'
'Elena Bogdan'
'Ion Grosu'

_publ_section_title
;
 New [4.4]Cyclophanes: Molecular Parallelograms, Triangles,
 Rhombuses, Pentagons, and Supramolecular Constructions
;
_journal_name_full 'Journal of Organic Chemistry'
_journal_page_first 5831
_journal_page_last 5838
_journal_paper_doi 10.1021/jo8006489
_journal_volume 73
_journal_year 2008
_chemical_formula_sum 'C58 H66 Cl6 O16'
_chemical_formula_weight 1231.81
_chemical_name_systematic
;
 ?
;
_space_group_IT_number 2
_symmetry_cell_setting triclinic
_symmetry_space_group_name_Hall '-P 1'
_symmetry_space_group_name_H-M 'P -1'
_atom_sites_solution_hydrogens geom
_atom_sites_solution_primary direct
_atom_sites_solution_secondary difmap
_audit_creation_method SHELXL-97
_cell_angle_alpha 111.848(5)
_cell_angle_beta 91.947(4)
_cell_angle_gamma 106.882(4)
_cell_formula_units_Z 2
_cell_length_a 11.3654(6)
_cell_length_b 15.5616(9)
_cell_length_c 19.2930(10)
_cell_measurement_temperature 120(1)
_cell_volume 2991.6(3)
_computing_cell_refinement 'CrysAlis RED, Oxford Diffraction Ltd.,Version 1.171.26'
_computing_data_collection 'CrysAlis CCD, Oxford Diffraction Ltd.,Version 1.171.26'
_computing_data_reduction 'CrysAlis RED, Oxford Diffraction Ltd.,Version 1.171.26'
_computing_molecular_graphics 'PLATON_(Spek, 1998)'
_computing_publication_material 'SHELXL-97 (Sheldrick, 1997)'
_computing_structure_refinement 'SHELXL-97 (Sheldrick, 1997)'
_computing_structure_solution 'SIR-97_(Altomare & al., 1998)'
_diffrn_ambient_temperature 293(2)
_diffrn_detector_area_resol_mean 19.64
_diffrn_measured_fraction_theta_full 0.973
_diffrn_measured_fraction_theta_max 0.973
_diffrn_measurement_device_type 'CCD Saphire 3 Xcalibur'
_diffrn_measurement_method 'omega scan'
_diffrn_radiation_monochromator graphite
_diffrn_radiation_source 'fine-focus sealed tube'
_diffrn_radiation_type MoK\a
_diffrn_radiation_wavelength 0.71073
_diffrn_reflns_av_R_equivalents 0.0534
_diffrn_reflns_av_sigmaI/netI 0.1167
_diffrn_reflns_limit_h_max 14
_diffrn_reflns_limit_h_min -12
_diffrn_reflns_limit_k_max 19
_diffrn_reflns_limit_k_min -18
_diffrn_reflns_limit_l_max 23
_diffrn_reflns_limit_l_min -23
_diffrn_reflns_number 20076
_diffrn_reflns_theta_full 26.00
_diffrn_reflns_theta_max 26.00
_diffrn_reflns_theta_min 2.74
_exptl_absorpt_coefficient_mu 0.354
_exptl_absorpt_correction_type none
_exptl_crystal_colour colourless
_exptl_crystal_density_diffrn 1.367
_exptl_crystal_density_method 'not measured'
_exptl_crystal_description block
_exptl_crystal_F_000 1288
_exptl_crystal_size_max 0.28
_exptl_crystal_size_mid 0.22
_exptl_crystal_size_min 0.07
_refine_diff_density_max 1.095
_refine_diff_density_min -1.022
_refine_diff_density_rms 0.075
_refine_ls_extinction_method none
_refine_ls_goodness_of_fit_ref 1.004
_refine_ls_hydrogen_treatment constr
_refine_ls_matrix_type full
_refine_ls_number_parameters 721
_refine_ls_number_reflns 11421
_refine_ls_number_restraints 0
_refine_ls_restrained_S_all 1.004
_refine_ls_R_factor_all 0.1588
_refine_ls_R_factor_gt 0.0799
_refine_ls_shift/su_max 0.005
_refine_ls_shift/su_mean 0.001
_refine_ls_structure_factor_coef Fsqd
_refine_ls_weighting_details 'calc w=1/[\s^2^(Fo^2^)+(0.1010P)^2^+0.0000P] where P=(Fo^2^+2Fc^2^)/3'
_refine_ls_weighting_scheme calc
_refine_ls_wR_factor_gt 0.1805
_refine_ls_wR_factor_ref 0.2230
_reflns_number_gt 5734
_reflns_number_total 11421
_reflns_threshold_expression >2sigma(I)
_cod_data_source_file jo8006489-File005.cif
_cod_data_source_block nbm6f3
_cod_depositor_comments
;
The following automatic conversions were performed:
'_symmetry_cell_setting' value 'Triclinic' changed to 'triclinic'
according to '/home/saulius/struct/CIF-dictionaries/cif_core.dic'
dictionary named 'cif_core.dic' version 2.4.1 from 2010-06-29.

Automatic conversion script
Id: cif_fix_enum 1527 2010-12-29 10:47:43Z saulius 
;
_cod_database_code 4023576

loop_
_symmetry_equiv_pos_as_xyz
'x, y, z'
'-x, -y, -z'

loop_
_atom_site_label
_atom_site_type_symbol
_atom_site_fract_x
_atom_site_fract_y
_atom_site_fract_z
_atom_site_U_iso_or_equiv
_atom_site_adp_type
_atom_site_occupancy
_atom_site_symmetry_multiplicity
_atom_site_calc_flag
_atom_site_refinement_flags
_atom_site_disorder_assembly
_atom_site_disorder_group
C100 C 0.6262(6) 0.7015(5) 0.9593(4) 0.071(2) Uani 1 1 d . . .
H100 H 0.5561 0.6503 0.9215 0.085 Uiso 1 1 calc R . .
Cl1 Cl 0.7502(2) 0.65952(16) 0.95349(14) 0.1056(9) Uani 1 1 d . . .
Cl2 Cl 0.5808(2) 0.72696(16) 1.05120(12) 0.0871(6) Uani 1 1 d . . .
Cl3 Cl 0.65596(18) 0.80832(12) 0.94244(12) 0.0732(6) Uani 1 1 d . . .
C101 C 0.2983(5) 0.7073(4) 0.4772(3) 0.0393(13) Uani 1 1 d . . .
H101 H 0.2185 0.6641 0.4447 0.047 Uiso 1 1 calc R . .
Cl4 Cl 0.33132(18) 0.6577(2) 0.53904(18) 0.1451(14) Uani 1 1 d . . .
Cl5 Cl 0.41262(13) 0.71880(11) 0.41956(9) 0.0512(4) Uani 1 1 d . . .
Cl6 Cl 0.2853(2) 0.82167(14) 0.52582(16) 0.1378(13) Uani 1 1 d . . .
C1 C 0.2149(4) 0.6286(3) 0.9622(3) 0.0262(11) Uani 1 1 d . . .
C2 C 0.2364(5) 0.5339(3) 0.9417(3) 0.0300(11) Uani 1 1 d . . .
C4 C 0.3545(5) 0.4373(3) 0.8693(3) 0.0306(12) Uani 1 1 d . . .
H4A H 0.2814 0.3826 0.8635 0.037 Uiso 1 1 calc R . .
H4B H 0.4204 0.4396 0.9039 0.037 Uiso 1 1 calc R . .
C5 C 0.3958(4) 0.4253(3) 0.7932(3) 0.0257(11) Uani 1 1 d . . .
C6 C 0.4364(4) 0.3344(3) 0.7638(3) 0.0205(10) Uani 1 1 d . . .
C7 C 0.5544(4) 0.3386(3) 0.7930(3) 0.0261(11) Uani 1 1 d . . .
H7 H 0.6102 0.3980 0.8267 0.031 Uiso 1 1 calc R . .
C8 C 0.5873(4) 0.2546(3) 0.7715(3) 0.0230(10) Uani 1 1 d . . .
H8 H 0.6650 0.2584 0.7917 0.028 Uiso 1 1 calc R . .
C9 C 0.5063(4) 0.1638(3) 0.7201(2) 0.0193(10) Uani 1 1 d . . .
C10 C 0.5421(4) 0.0701(3) 0.6969(3) 0.0201(10) Uani 1 1 d . . .
C11 C 0.5823(4) 0.0476(3) 0.6195(3) 0.0240(10) Uani 1 1 d . . .
H11A H 0.5136 0.0346 0.5818 0.029 Uiso 1 1 calc R . .
H11B H 0.6506 0.1028 0.6204 0.029 Uiso 1 1 calc R . .
C13 C 0.6773(4) -0.0613(3) 0.5402(3) 0.0248(11) Uani 1 1 d . . .
C14 C 0.7281(4) -0.1420(3) 0.5317(2) 0.0198(10) Uani 1 1 d . . .
C15 C 0.8253(4) -0.1491(3) 0.4895(3) 0.0300(11) Uani 1 1 d . . .
H15 H 0.8497 -0.1089 0.4635 0.036 Uiso 1 1 calc R . .
C16 C 0.8858(5) -0.2164(3) 0.4866(3) 0.0300(12) Uani 1 1 d . . .
H16 H 0.9508 -0.2207 0.4589 0.036 Uiso 1 1 calc R . .
C17 C 0.8485(4) -0.2769(3) 0.5250(3) 0.0231(10) Uani 1 1 d . . .
C18 C 0.9256(4) -0.3395(3) 0.5274(3) 0.0252(11) Uani 1 1 d . . .
C20 C 0.9772(4) -0.4274(3) 0.5943(3) 0.0272(11) Uani 1 1 d . . .
H20A H 1.0619 -0.3923 0.5923 0.033 Uiso 1 1 calc R . .
H20B H 0.9564 -0.4950 0.5587 0.033 Uiso 1 1 calc R . .
C21 C 0.9657(4) -0.4227(3) 0.6743(3) 0.0238(10) Uani 1 1 d . . .
C22 C 0.9715(4) -0.3190(3) 0.7271(2) 0.0200(10) Uani 1 1 d . . .
C23 C 1.0848(4) -0.2459(3) 0.7588(3) 0.0240(10) Uani 1 1 d . . .
H23 H 1.1578 -0.2618 0.7560 0.029 Uiso 1 1 calc R . .
C24 C 1.0908(4) -0.1485(3) 0.7949(3) 0.0230(10) Uani 1 1 d . . .
H24 H 1.1677 -0.1001 0.8168 0.028 Uiso 1 1 calc R . .
C25 C 0.9821(4) -0.1228(3) 0.7987(2) 0.0182(9) Uani 1 1 d . . .
C26 C 0.0136(4) 1.0165(3) 1.1628(2) 0.0202(10) Uani 1 1 d . . .
C27 C 0.0160(4) 0.9938(3) 1.0795(2) 0.0254(11) Uani 1 1 d . . .
H27A H -0.0615 0.9931 1.0563 0.030 Uiso 1 1 calc R . .
H27B H 0.0836 1.0443 1.0737 0.030 Uiso 1 1 calc R . .
C29 C 0.1442(4) 0.9009(3) 1.0212(3) 0.0254(11) Uani 1 1 d . . .
C30 C 0.1624(4) 0.8031(3) 0.9987(2) 0.0218(10) Uani 1 1 d . . .
C31 C 0.2643(4) 0.7906(3) 0.9631(3) 0.0270(11) Uani 1 1 d . . .
H31 H 0.3159 0.8409 0.9522 0.032 Uiso 1 1 calc R . .
C32 C 0.2888(4) 0.7033(3) 0.9440(3) 0.0283(11) Uani 1 1 d . . .
H32 H 0.3553 0.6944 0.9188 0.034 Uiso 1 1 calc R . .
C34 C 0.5341(4) 0.5200(4) 0.7381(3) 0.0330(12) Uani 1 1 d . . .
H34A H 0.5633 0.4660 0.7103 0.040 Uiso 1 1 calc R . .
H34B H 0.6027 0.5804 0.7511 0.040 Uiso 1 1 calc R . .
C35 C 0.4278(5) 0.5196(3) 0.6880(3) 0.0328(12) Uani 1 1 d . . .
C36 C 0.3224(4) 0.4254(3) 0.6749(3) 0.0314(12) Uani 1 1 d . . .
H36A H 0.2485 0.4238 0.6471 0.038 Uiso 1 1 calc R . .
H36B H 0.3461 0.3695 0.6443 0.038 Uiso 1 1 calc R . .
C38 C 0.3898(5) 0.6105(3) 0.7273(3) 0.0403(14) Uani 1 1 d . . .
H38A H 0.3666 0.6122 0.7751 0.060 Uiso 1 1 calc R . .
H38B H 0.3203 0.6080 0.6960 0.060 Uiso 1 1 calc R . .
H38C H 0.4586 0.6682 0.7354 0.060 Uiso 1 1 calc R . .
C39 C 0.4657(6) 0.5155(4) 0.6124(4) 0.0502(16) Uani 1 1 d . . .
H39A H 0.3979 0.5154 0.5813 0.075 Uiso 1 1 calc R . .
H39B H 0.4862 0.4570 0.5876 0.075 Uiso 1 1 calc R . .
H39C H 0.5369 0.5717 0.6205 0.075 Uiso 1 1 calc R . .
C40 C 0.3555(4) 0.2440(3) 0.7127(3) 0.0202(10) Uani 1 1 d . . .
H40 H 0.2771 0.2397 0.6930 0.024 Uiso 1 1 calc R . .
C41 C 0.3908(4) 0.1610(3) 0.6909(3) 0.0217(10) Uani 1 1 d . . .
H41 H 0.3361 0.1019 0.6559 0.026 Uiso 1 1 calc R . .
C43 C 0.4016(4) -0.0138(3) 0.7578(3) 0.0256(11) Uani 1 1 d . . .
H43A H 0.3320 -0.0729 0.7474 0.031 Uiso 1 1 calc R . .
H43B H 0.3743 0.0420 0.7834 0.031 Uiso 1 1 calc R . .
C44 C 0.5086(4) -0.0109(3) 0.8093(3) 0.0260(11) Uani 1 1 d . . .
C45 C 0.6157(4) 0.0814(3) 0.8194(3) 0.0244(10) Uani 1 1 d . . .
H45A H 0.5929 0.1389 0.8470 0.029 Uiso 1 1 calc R . .
H45B H 0.6890 0.0846 0.8488 0.029 Uiso 1 1 calc R . .
C47 C 0.5446(5) -0.1031(4) 0.7724(3) 0.0354(12) Uani 1 1 d . . .
H47A H 0.6121 -0.1010 0.8049 0.053 Uiso 1 1 calc R . .
H47B H 0.5701 -0.1064 0.7248 0.053 Uiso 1 1 calc R . .
H47C H 0.4743 -0.1598 0.7642 0.053 Uiso 1 1 calc R . .
C48 C 0.4696(5) -0.0026(4) 0.8864(3) 0.0411(14) Uani 1 1 d . . .
H48A H 0.5373 -0.0008 0.9187 0.062 Uiso 1 1 calc R . .
H48B H 0.3985 -0.0583 0.8795 0.062 Uiso 1 1 calc R . .
H48C H 0.4489 0.0563 0.9092 0.062 Uiso 1 1 calc R . .
C49 C 0.6886(4) -0.2056(3) 0.5681(2) 0.0227(10) Uani 1 1 d . . .
H49 H 0.6222 -0.2029 0.5947 0.027 Uiso 1 1 calc R . .
C50 C 0.7482(4) -0.2726(3) 0.5645(3) 0.0264(11) Uani 1 1 d . . .
H50 H 0.7214 -0.3151 0.5885 0.032 Uiso 1 1 calc R . .
C52 C 0.8366(4) -0.5156(3) 0.7335(3) 0.0263(11) Uani 1 1 d . . .
H52A H 0.7583 -0.5676 0.7241 0.032 Uiso 1 1 calc R . .
H52B H 0.8335 -0.4579 0.7754 0.032 Uiso 1 1 calc R . .
C53 C 0.9430(4) -0.5469(3) 0.7552(3) 0.0260(11) Uani 1 1 d . . .
C54 C 1.0626(4) -0.4658(3) 0.7620(3) 0.0244(10) Uani 1 1 d . . .
H54A H 1.0666 -0.4061 0.8043 0.029 Uiso 1 1 calc R . .
H54B H 1.1339 -0.4843 0.7718 0.029 Uiso 1 1 calc R . .
C56 C 0.9409(4) -0.6447(3) 0.6935(3) 0.0292(11) Uani 1 1 d . . .
H56A H 0.9481 -0.6378 0.6462 0.044 Uiso 1 1 calc R . .
H56B H 0.8640 -0.6946 0.6885 0.044 Uiso 1 1 calc R . .
H56C H 1.0094 -0.6627 0.7072 0.044 Uiso 1 1 calc R . .
C57 C 0.9313(5) -0.5567(4) 0.8305(3) 0.0356(12) Uani 1 1 d . . .
H57A H 0.9981 -0.5767 0.8438 0.053 Uiso 1 1 calc R . .
H57B H 0.8530 -0.6048 0.8262 0.053 Uiso 1 1 calc R . .
H57C H 0.9355 -0.4947 0.8690 0.053 Uiso 1 1 calc R . .
C58 C 0.8637(4) -0.2940(3) 0.7352(3) 0.0218(10) Uani 1 1 d . . .
H58 H 0.7867 -0.3432 0.7166 0.026 Uiso 1 1 calc R . .
C59 C 0.8682(4) -0.1974(3) 0.7704(2) 0.0202(10) Uani 1 1 d . . .
H59 H 0.7947 -0.1824 0.7751 0.024 Uiso 1 1 calc R . .
C61 C -0.1099(4) 0.9465(3) 1.2389(3) 0.0266(11) Uani 1 1 d . . .
H61A H -0.1868 0.8963 1.2357 0.032 Uiso 1 1 calc R . .
H61B H -0.1125 1.0090 1.2747 0.032 Uiso 1 1 calc R . .
C62 C 0.0013(4) 0.9240(3) 1.2670(3) 0.0251(11) Uani 1 1 d . . .
C63 C 0.1175(4) 1.0033(3) 1.2651(3) 0.0246(10) Uani 1 1 d . . .
H63A H 0.1180 1.0672 1.3001 0.030 Uiso 1 1 calc R . .
H63B H 0.1917 0.9922 1.2810 0.030 Uiso 1 1 calc R . .
C65 C 0.0027(5) 0.8229(3) 1.2163(3) 0.0324(12) Uani 1 1 d . . .
H65A H 0.0062 0.8187 1.1655 0.049 Uiso 1 1 calc R . .
H65B H -0.0715 0.7743 1.2170 0.049 Uiso 1 1 calc R . .
H65C H 0.0744 0.8118 1.2343 0.049 Uiso 1 1 calc R . .
C66 C -0.0046(4) 0.9333(4) 1.3480(3) 0.0335(12) Uani 1 1 d . . .
H66A H -0.0056 0.9977 1.3790 0.050 Uiso 1 1 calc R . .
H66B H 0.0671 0.9230 1.3669 0.050 Uiso 1 1 calc R . .
H66C H -0.0789 0.8853 1.3493 0.050 Uiso 1 1 calc R . .
C67 C 0.0873(4) 0.7289(3) 1.0162(3) 0.0267(11) Uani 1 1 d . . .
H67 H 0.0192 0.7373 1.0401 0.032 Uiso 1 1 calc R . .
C68 C 0.1134(4) 0.6420(3) 0.9983(3) 0.0276(11) Uani 1 1 d . . .
H68 H 0.0630 0.5924 1.0104 0.033 Uiso 1 1 calc R . .
O2 O 0.1809(4) 0.4686(3) 0.9589(2) 0.0474(10) Uani 1 1 d . . .
O3 O 0.3264(3) 0.5276(2) 0.8980(2) 0.0408(10) Uani 1 1 d . . .
O12 O 0.6213(3) -0.0375(2) 0.60171(17) 0.0242(7) Uani 1 1 d . . .
O13 O 0.6893(3) -0.0185(2) 0.49802(19) 0.0352(8) Uani 1 1 d . . .
O18 O 1.0115(3) -0.3464(3) 0.4925(2) 0.0387(9) Uani 1 1 d . . .
O19 O 0.8926(3) -0.3834(2) 0.57511(17) 0.0246(7) Uani 1 1 d . . .
O28 O 0.0329(3) 0.8996(2) 1.04223(18) 0.0275(8) Uani 1 1 d . . .
O29 O 0.2224(3) 0.9725(2) 1.0213(2) 0.0410(9) Uani 1 1 d . . .
O33 O 0.4977(3) 0.5111(2) 0.8064(2) 0.0300(8) Uani 1 1 d . . .
O37 O 0.2940(3) 0.4177(2) 0.74483(19) 0.0281(8) Uani 1 1 d . . .
O42 O 0.4379(3) -0.0118(2) 0.68744(17) 0.0215(7) Uani 1 1 d . . .
O46 O 0.6445(3) 0.0816(2) 0.74738(17) 0.0201(7) Uani 1 1 d . . .
O51 O 0.8506(3) -0.4943(2) 0.66779(17) 0.0232(7) Uani 1 1 d . . .
O55 O 1.0680(3) -0.4481(2) 0.69400(18) 0.0252(7) Uani 1 1 d . . .
O60 O -0.0996(3) 0.9499(2) 1.16588(18) 0.0238(7) Uani 1 1 d . . .
O64 O 0.1190(3) 1.0017(2) 1.19064(17) 0.0233(7) Uani 1 1 d . . .

loop_
_atom_site_aniso_label
_atom_site_aniso_U_11
_atom_site_aniso_U_22
_atom_site_aniso_U_33
_atom_site_aniso_U_23
_atom_site_aniso_U_13
_atom_site_aniso_U_12
C100 0.063(4) 0.058(4) 0.090(6) 0.034(4) -0.003(4) 0.013(4)
Cl1 0.0821(14) 0.0866(15) 0.129(2) 0.0061(14) -0.0223(13) 0.0540(12)
Cl2 0.1183(17) 0.0993(15) 0.0802(15) 0.0618(13) 0.0251(12) 0.0523(13)
Cl3 0.0863(13) 0.0545(10) 0.1014(15) 0.0502(11) 0.0404(11) 0.0275(9)
C101 0.042(3) 0.039(3) 0.037(3) 0.019(3) -0.002(2) 0.011(3)
Cl4 0.0505(11) 0.264(3) 0.210(3) 0.219(3) 0.0062(14) 0.0169(15)
Cl5 0.0417(8) 0.0506(9) 0.0549(10) 0.0210(7) 0.0082(7) 0.0061(7)
Cl6 0.138(2) 0.0373(11) 0.165(3) -0.0199(13) 0.0940(19) -0.0040(12)
C1 0.033(3) 0.022(3) 0.024(3) 0.008(2) 0.006(2) 0.011(2)
C2 0.042(3) 0.027(3) 0.032(3) 0.017(2) 0.016(2) 0.018(2)
C4 0.044(3) 0.020(3) 0.037(3) 0.014(2) 0.015(2) 0.020(2)
C5 0.028(2) 0.018(2) 0.037(3) 0.013(2) 0.009(2) 0.012(2)
C6 0.021(2) 0.017(2) 0.030(3) 0.012(2) 0.0124(19) 0.0114(19)
C7 0.028(3) 0.021(2) 0.029(3) 0.010(2) 0.007(2) 0.007(2)
C8 0.019(2) 0.024(2) 0.033(3) 0.016(2) 0.007(2) 0.0102(19)
C9 0.023(2) 0.021(2) 0.022(3) 0.013(2) 0.0097(19) 0.0107(19)
C10 0.022(2) 0.019(2) 0.025(3) 0.010(2) 0.0075(19) 0.0125(19)
C11 0.035(3) 0.023(2) 0.025(3) 0.013(2) 0.011(2) 0.021(2)
C13 0.029(3) 0.026(3) 0.019(3) 0.004(2) 0.005(2) 0.016(2)
C14 0.031(2) 0.020(2) 0.011(2) 0.0042(18) 0.0058(19) 0.014(2)
C15 0.043(3) 0.026(3) 0.032(3) 0.016(2) 0.016(2) 0.019(2)
C16 0.039(3) 0.033(3) 0.031(3) 0.017(2) 0.018(2) 0.024(2)
C17 0.036(3) 0.017(2) 0.018(2) 0.0029(19) 0.007(2) 0.015(2)
C18 0.035(3) 0.025(3) 0.024(3) 0.009(2) 0.015(2) 0.020(2)
C20 0.036(3) 0.024(3) 0.032(3) 0.011(2) 0.012(2) 0.023(2)
C21 0.024(2) 0.021(2) 0.037(3) 0.017(2) 0.012(2) 0.016(2)
C22 0.027(2) 0.022(2) 0.018(2) 0.0107(19) 0.0093(19) 0.014(2)
C23 0.024(2) 0.024(3) 0.033(3) 0.013(2) 0.011(2) 0.018(2)
C24 0.016(2) 0.023(2) 0.033(3) 0.012(2) 0.0041(19) 0.0084(19)
C25 0.024(2) 0.018(2) 0.020(2) 0.0106(19) 0.0134(19) 0.0127(19)
C26 0.026(2) 0.020(2) 0.020(3) 0.0077(19) 0.0061(19) 0.016(2)
C27 0.037(3) 0.020(2) 0.023(3) 0.007(2) 0.008(2) 0.017(2)
C29 0.035(3) 0.024(3) 0.022(3) 0.011(2) 0.005(2) 0.014(2)
C30 0.031(3) 0.018(2) 0.020(3) 0.0066(19) 0.002(2) 0.014(2)
C31 0.029(3) 0.022(3) 0.032(3) 0.011(2) 0.008(2) 0.011(2)
C32 0.030(3) 0.028(3) 0.027(3) 0.009(2) 0.012(2) 0.011(2)
C34 0.029(3) 0.025(3) 0.051(4) 0.020(2) 0.014(2) 0.011(2)
C35 0.035(3) 0.029(3) 0.050(4) 0.026(3) 0.011(2) 0.018(2)
C36 0.032(3) 0.028(3) 0.040(3) 0.017(2) 0.007(2) 0.014(2)
C38 0.035(3) 0.025(3) 0.072(4) 0.028(3) 0.013(3) 0.016(2)
C39 0.056(4) 0.046(4) 0.068(4) 0.037(3) 0.024(3) 0.023(3)
C40 0.019(2) 0.020(2) 0.028(3) 0.013(2) 0.0043(19) 0.0115(19)
C41 0.025(2) 0.016(2) 0.027(3) 0.009(2) 0.010(2) 0.0087(19)
C43 0.025(2) 0.025(3) 0.033(3) 0.016(2) 0.011(2) 0.011(2)
C44 0.029(3) 0.029(3) 0.033(3) 0.020(2) 0.015(2) 0.018(2)
C45 0.028(2) 0.030(3) 0.022(3) 0.014(2) 0.004(2) 0.016(2)
C47 0.036(3) 0.031(3) 0.047(3) 0.021(3) 0.005(2) 0.017(2)
C48 0.037(3) 0.052(4) 0.047(4) 0.032(3) 0.015(3) 0.016(3)
C49 0.025(2) 0.028(3) 0.021(3) 0.011(2) 0.0091(19) 0.015(2)
C50 0.029(3) 0.027(3) 0.027(3) 0.015(2) 0.009(2) 0.008(2)
C52 0.028(3) 0.027(3) 0.031(3) 0.017(2) 0.007(2) 0.010(2)
C53 0.027(2) 0.023(3) 0.030(3) 0.012(2) 0.003(2) 0.007(2)
C54 0.025(2) 0.022(2) 0.031(3) 0.010(2) 0.006(2) 0.014(2)
C56 0.035(3) 0.020(2) 0.037(3) 0.012(2) 0.002(2) 0.015(2)
C57 0.035(3) 0.037(3) 0.034(3) 0.017(2) 0.001(2) 0.007(2)
C58 0.019(2) 0.022(2) 0.029(3) 0.015(2) 0.0094(19) 0.0068(19)
C59 0.019(2) 0.023(2) 0.027(3) 0.012(2) 0.0108(19) 0.0139(19)
C61 0.025(2) 0.031(3) 0.031(3) 0.019(2) 0.010(2) 0.011(2)
C62 0.029(2) 0.020(2) 0.028(3) 0.011(2) 0.006(2) 0.009(2)
C63 0.022(2) 0.023(2) 0.032(3) 0.013(2) 0.004(2) 0.0103(19)
C65 0.038(3) 0.026(3) 0.037(3) 0.015(2) 0.004(2) 0.012(2)
C66 0.032(3) 0.033(3) 0.035(3) 0.017(2) 0.005(2) 0.007(2)
C67 0.028(3) 0.029(3) 0.027(3) 0.011(2) 0.012(2) 0.015(2)
C68 0.032(3) 0.017(2) 0.035(3) 0.009(2) 0.014(2) 0.011(2)
O2 0.065(3) 0.038(2) 0.066(3) 0.035(2) 0.038(2) 0.032(2)
O3 0.049(2) 0.0220(19) 0.059(3) 0.0146(17) 0.0302(19) 0.0219(17)
O12 0.0363(18) 0.0250(17) 0.0239(18) 0.0140(14) 0.0127(14) 0.0217(15)
O13 0.056(2) 0.041(2) 0.025(2) 0.0186(17) 0.0161(17) 0.0301(18)
O18 0.054(2) 0.045(2) 0.042(2) 0.0270(18) 0.0288(19) 0.0369(19)
O19 0.0328(18) 0.0276(18) 0.0270(19) 0.0174(15) 0.0122(14) 0.0199(14)
O28 0.0329(18) 0.0240(18) 0.029(2) 0.0092(15) 0.0098(15) 0.0156(14)
O29 0.037(2) 0.0248(19) 0.068(3) 0.0206(19) 0.0197(19) 0.0156(17)
O33 0.0264(17) 0.0145(16) 0.051(2) 0.0129(15) 0.0087(16) 0.0093(13)
O37 0.0251(17) 0.0206(17) 0.047(2) 0.0170(16) 0.0083(15) 0.0147(14)
O42 0.0220(16) 0.0188(16) 0.0252(18) 0.0089(14) 0.0035(13) 0.0084(13)
O46 0.0189(15) 0.0242(17) 0.0228(18) 0.0119(14) 0.0057(13) 0.0114(13)
O51 0.0262(17) 0.0155(16) 0.0277(19) 0.0086(14) 0.0062(14) 0.0065(13)
O55 0.0272(17) 0.0240(17) 0.035(2) 0.0158(15) 0.0117(14) 0.0170(14)
O60 0.0214(16) 0.0180(16) 0.033(2) 0.0100(14) 0.0033(14) 0.0090(13)
O64 0.0248(17) 0.0240(17) 0.0302(19) 0.0141(14) 0.0119(14) 0.0159(14)

loop_
_atom_type_symbol
_atom_type_description
_atom_type_scat_dispersion_real
_atom_type_scat_dispersion_imag
_atom_type_scat_source
C C 0.0033 0.0016 'International Tables Vol C Tables 4.2.6.8 and 6.1.1.4'
H H 0.0000 0.0000 'International Tables Vol C Tables 4.2.6.8 and 6.1.1.4'
O O 0.0106 0.0060 'International Tables Vol C Tables 4.2.6.8 and 6.1.1.4'
Cl Cl 0.1484 0.1585 'International Tables Vol C Tables 4.2.6.8 and 6.1.1.4'

loop_
_geom_angle_atom_site_label_1
_geom_angle_atom_site_label_2
_geom_angle_atom_site_label_3
_geom_angle
_geom_angle_site_symmetry_1
_geom_angle_site_symmetry_3
_geom_angle_publ_flag
Cl1 C100 Cl3 113.3(4) . . ?
Cl1 C100 Cl2 110.7(4) . . ?
Cl3 C100 Cl2 107.7(4) . . ?
Cl1 C100 H100 108.3 . . ?
Cl3 C100 H100 108.3 . . ?
Cl2 C100 H100 108.3 . . ?
Cl4 C101 Cl6 110.9(3) . . ?
Cl4 C101 Cl5 112.2(3) . . ?
Cl6 C101 Cl5 108.4(3) . . ?
Cl4 C101 H101 108.4 . . ?
Cl6 C101 H101 108.4 . . ?
Cl5 C101 H101 108.4 . . ?
C32 C1 C68 119.0(4) . . ?
C32 C1 C2 122.4(4) . . ?
C68 C1 C2 118.5(4) . . ?
O2 C2 O3 122.9(4) . . ?
O2 C2 C1 126.0(4) . . ?
O3 C2 C1 111.1(4) . . ?
O3 C4 C5 107.4(4) . . ?
O3 C4 H4A 110.2 . . ?
C5 C4 H4A 110.2 . . ?
O3 C4 H4B 110.2 . . ?
C5 C4 H4B 110.2 . . ?
H4A C4 H4B 108.5 . . ?
O37 C5 O33 111.2(4) . . ?
O37 C5 C4 107.1(4) . . ?
O33 C5 C4 106.2(4) . . ?
O37 C5 C6 112.4(4) . . ?
O33 C5 C6 110.8(3) . . ?
C4 C5 C6 108.8(4) . . ?
C40 C6 C7 118.3(4) . . ?
C40 C6 C5 121.6(4) . . ?
C7 C6 C5 120.0(4) . . ?
C8 C7 C6 120.2(4) . . ?
C8 C7 H7 119.9 . . ?
C6 C7 H7 119.9 . . ?
C7 C8 C9 121.6(4) . . ?
C7 C8 H8 119.2 . . ?
C9 C8 H8 119.2 . . ?
C41 C9 C8 117.7(4) . . ?
C41 C9 C10 120.7(4) . . ?
C8 C9 C10 121.7(4) . . ?
O42 C10 O46 112.7(3) . . ?
O42 C10 C11 105.2(3) . . ?
O46 C10 C11 106.7(3) . . ?
O42 C10 C9 111.1(3) . . ?
O46 C10 C9 111.9(3) . . ?
C11 C10 C9 108.9(3) . . ?
O12 C11 C10 107.1(3) . . ?
O12 C11 H11A 110.3 . . ?
C10 C11 H11A 110.3 . . ?
O12 C11 H11B 110.3 . . ?
C10 C11 H11B 110.3 . . ?
H11A C11 H11B 108.6 . . ?
O13 C13 O12 123.4(4) . . ?
O13 C13 C14 123.8(4) . . ?
O12 C13 C14 112.7(4) . . ?
C49 C14 C15 119.5(4) . . ?
C49 C14 C13 122.7(4) . . ?
C15 C14 C13 117.7(4) . . ?
C16 C15 C14 120.2(4) . . ?
C16 C15 H15 119.9 . . ?
C14 C15 H15 119.9 . . ?
C17 C16 C15 119.8(4) . . ?
C17 C16 H16 120.1 . . ?
C15 C16 H16 120.1 . . ?
C16 C17 C50 120.1(4) . . ?
C16 C17 C18 117.7(4) . . ?
C50 C17 C18 122.1(4) . . ?
O18 C18 O19 123.9(4) . . ?
O18 C18 C17 123.7(4) . . ?
O19 C18 C17 112.4(4) . . ?
O19 C20 C21 108.1(3) . . ?
O19 C20 H20A 110.1 . . ?
C21 C20 H20A 110.1 . . ?
O19 C20 H20B 110.1 . . ?
C21 C20 H20B 110.1 . . ?
H20A C20 H20B 108.4 . . ?
O55 C21 O51 111.7(3) . . ?
O55 C21 C20 104.0(3) . . ?
O51 C21 C20 105.9(4) . . ?
O55 C21 C22 112.5(4) . . ?
O51 C21 C22 112.6(3) . . ?
C20 C21 C22 109.6(3) . . ?
C23 C22 C58 118.6(4) . . ?
C23 C22 C21 120.4(4) . . ?
C58 C22 C21 120.3(4) . . ?
C22 C23 C24 120.6(4) . . ?
C22 C23 H23 119.7 . . ?
C24 C23 H23 119.7 . . ?
C23 C24 C25 120.6(4) . . ?
C23 C24 H24 119.7 . . ?
C25 C24 H24 119.7 . . ?
C59 C25 C24 118.2(4) . . ?
C59 C25 C26 120.1(4) . 2_667 ?
C24 C25 C26 121.6(4) . 2_667 ?
O64 C26 O60 112.5(3) . . ?
O64 C26 C27 107.1(3) . . ?
O60 C26 C27 105.5(4) . . ?
O64 C26 C25 111.6(3) . 2_667 ?
O60 C26 C25 112.2(3) . 2_667 ?
C27 C26 C25 107.5(3) . 2_667 ?
O28 C27 C26 110.0(3) . . ?
O28 C27 H27A 109.7 . . ?
C26 C27 H27A 109.7 . . ?
O28 C27 H27B 109.7 . . ?
C26 C27 H27B 109.7 . . ?
H27A C27 H27B 108.2 . . ?
O29 C29 O28 124.3(4) . . ?
O29 C29 C30 123.4(4) . . ?
O28 C29 C30 112.3(4) . . ?
C67 C30 C31 120.0(4) . . ?
C67 C30 C29 122.6(4) . . ?
C31 C30 C29 117.3(4) . . ?
C32 C31 C30 119.9(4) . . ?
C32 C31 H31 120.1 . . ?
C30 C31 H31 120.1 . . ?
C31 C32 C1 120.7(4) . . ?
C31 C32 H32 119.6 . . ?
C1 C32 H32 119.6 . . ?
O33 C34 C35 112.3(4) . . ?
O33 C34 H34A 109.2 . . ?
C35 C34 H34A 109.2 . . ?
O33 C34 H34B 109.2 . . ?
C35 C34 H34B 109.2 . . ?
H34A C34 H34B 107.9 . . ?
C39 C35 C34 110.2(4) . . ?
C39 C35 C36 108.8(4) . . ?
C34 C35 C36 105.2(4) . . ?
C39 C35 C38 110.5(4) . . ?
C34 C35 C38 110.2(4) . . ?
C36 C35 C38 111.8(4) . . ?
O37 C36 C35 111.9(4) . . ?
O37 C36 H36A 109.2 . . ?
C35 C36 H36A 109.2 . . ?
O37 C36 H36B 109.2 . . ?
C35 C36 H36B 109.2 . . ?
H36A C36 H36B 107.9 . . ?
C35 C38 H38A 109.5 . . ?
C35 C38 H38B 109.5 . . ?
H38A C38 H38B 109.5 . . ?
C35 C38 H38C 109.5 . . ?
H38A C38 H38C 109.5 . . ?
H38B C38 H38C 109.5 . . ?
C35 C39 H39A 109.5 . . ?
C35 C39 H39B 109.5 . . ?
H39A C39 H39B 109.5 . . ?
C35 C39 H39C 109.5 . . ?
H39A C39 H39C 109.5 . . ?
H39B C39 H39C 109.5 . . ?
C41 C40 C6 120.8(4) . . ?
C41 C40 H40 119.6 . . ?
C6 C40 H40 119.6 . . ?
C40 C41 C9 121.5(4) . . ?
C40 C41 H41 119.2 . . ?
C9 C41 H41 119.2 . . ?
O42 C43 C44 111.6(4) . . ?
O42 C43 H43A 109.3 . . ?
C44 C43 H43A 109.3 . . ?
O42 C43 H43B 109.3 . . ?
C44 C43 H43B 109.3 . . ?
H43A C43 H43B 108.0 . . ?
C43 C44 C45 105.7(4) . . ?
C43 C44 C47 109.7(4) . . ?
C45 C44 C47 111.4(4) . . ?
C43 C44 C48 109.7(4) . . ?
C45 C44 C48 109.6(4) . . ?
C47 C44 C48 110.7(4) . . ?
O46 C45 C44 111.1(4) . . ?
O46 C45 H45A 109.4 . . ?
C44 C45 H45A 109.4 . . ?
O46 C45 H45B 109.4 . . ?
C44 C45 H45B 109.4 . . ?
H45A C45 H45B 108.0 . . ?
C44 C47 H47A 109.5 . . ?
C44 C47 H47B 109.5 . . ?
H47A C47 H47B 109.5 . . ?
C44 C47 H47C 109.5 . . ?
H47A C47 H47C 109.5 . . ?
H47B C47 H47C 109.5 . . ?
C44 C48 H48A 109.5 . . ?
C44 C48 H48B 109.5 . . ?
H48A C48 H48B 109.5 . . ?
C44 C48 H48C 109.5 . . ?
H48A C48 H48C 109.5 . . ?
H48B C48 H48C 109.5 . . ?
C50 C49 C14 120.1(4) . . ?
C50 C49 H49 120.0 . . ?
C14 C49 H49 120.0 . . ?
C49 C50 C17 120.3(4) . . ?
C49 C50 H50 119.8 . . ?
C17 C50 H50 119.8 . . ?
O51 C52 C53 112.2(4) . . ?
O51 C52 H52A 109.2 . . ?
C53 C52 H52A 109.2 . . ?
O51 C52 H52B 109.2 . . ?
C53 C52 H52B 109.2 . . ?
H52A C52 H52B 107.9 . . ?
C57 C53 C54 110.6(4) . . ?
C57 C53 C52 109.7(4) . . ?
C54 C53 C52 105.8(4) . . ?
C57 C53 C56 110.1(4) . . ?
C54 C53 C56 110.2(4) . . ?
C52 C53 C56 110.3(4) . . ?
O55 C54 C53 111.2(4) . . ?
O55 C54 H54A 109.4 . . ?
C53 C54 H54A 109.4 . . ?
O55 C54 H54B 109.4 . . ?
C53 C54 H54B 109.4 . . ?
H54A C54 H54B 108.0 . . ?
C53 C56 H56A 109.5 . . ?
C53 C56 H56B 109.5 . . ?
H56A C56 H56B 109.5 . . ?
C53 C56 H56C 109.5 . . ?
H56A C56 H56C 109.5 . . ?
H56B C56 H56C 109.5 . . ?
C53 C57 H57A 109.5 . . ?
C53 C57 H57B 109.5 . . ?
H57A C57 H57B 109.5 . . ?
C53 C57 H57C 109.5 . . ?
H57A C57 H57C 109.5 . . ?
H57B C57 H57C 109.5 . . ?
C59 C58 C22 121.4(4) . . ?
C59 C58 H58 119.3 . . ?
C22 C58 H58 119.3 . . ?
C58 C59 C25 120.4(4) . . ?
C58 C59 H59 119.8 . . ?
C25 C59 H59 119.8 . . ?
O60 C61 C62 110.6(4) . . ?
O60 C61 H61A 109.5 . . ?
C62 C61 H61A 109.5 . . ?
O60 C61 H61B 109.5 . . ?
C62 C61 H61B 109.5 . . ?
H61A C61 H61B 108.1 . . ?
C65 C62 C66 110.9(4) . . ?
C65 C62 C61 111.4(4) . . ?
C66 C62 C61 109.0(4) . . ?
C65 C62 C63 110.4(4) . . ?
C66 C62 C63 109.6(4) . . ?
C61 C62 C63 105.3(4) . . ?
O64 C63 C62 110.6(4) . . ?
O64 C63 H63A 109.5 . . ?
C62 C63 H63A 109.5 . . ?
O64 C63 H63B 109.5 . . ?
C62 C63 H63B 109.5 . . ?
H63A C63 H63B 108.1 . . ?
C62 C65 H65A 109.5 . . ?
C62 C65 H65B 109.5 . . ?
H65A C65 H65B 109.5 . . ?
C62 C65 H65C 109.5 . . ?
H65A C65 H65C 109.5 . . ?
H65B C65 H65C 109.5 . . ?
C62 C66 H66A 109.5 . . ?
C62 C66 H66B 109.5 . . ?
H66A C66 H66B 109.5 . . ?
C62 C66 H66C 109.5 . . ?
H66A C66 H66C 109.5 . . ?
H66B C66 H66C 109.5 . . ?
C30 C67 C68 120.1(4) . . ?
C30 C67 H67 120.0 . . ?
C68 C67 H67 120.0 . . ?
C67 C68 C1 120.3(4) . . ?
C67 C68 H68 119.8 . . ?
C1 C68 H68 119.8 . . ?
C2 O3 C4 118.4(4) . . ?
C13 O12 C11 116.5(3) . . ?
C18 O19 C20 116.6(3) . . ?
C29 O28 C27 116.4(4) . . ?
C5 O33 C34 113.4(4) . . ?
C5 O37 C36 115.1(3) . . ?
C10 O42 C43 113.5(3) . . ?
C10 O46 C45 114.7(3) . . ?
C21 O51 C52 113.5(3) . . ?
C21 O55 C54 113.2(3) . . ?
C26 O60 C61 114.4(3) . . ?
C26 O64 C63 113.3(3) . . ?

loop_
_geom_bond_atom_site_label_1
_geom_bond_atom_site_label_2
_geom_bond_distance
_geom_bond_site_symmetry_2
_geom_bond_publ_flag
C100 Cl1 1.707(7) . ?
C100 Cl3 1.751(7) . ?
C100 Cl2 1.797(8) . ?
C100 H100 0.9800 . ?
C101 Cl4 1.728(5) . ?
C101 Cl6 1.728(6) . ?
C101 Cl5 1.752(6) . ?
C101 H101 0.9800 . ?
C1 C32 1.390(6) . ?
C1 C68 1.395(6) . ?
C1 C2 1.474(6) . ?
C2 O2 1.197(5) . ?
C2 O3 1.349(6) . ?
C4 O3 1.442(5) . ?
C4 C5 1.518(7) . ?
C4 H4A 0.9700 . ?
C4 H4B 0.9700 . ?
C5 O37 1.410(5) . ?
C5 O33 1.420(5) . ?
C5 C6 1.528(6) . ?
C6 C40 1.397(6) . ?
C6 C7 1.410(6) . ?
C7 C8 1.382(6) . ?
C7 H7 0.9300 . ?
C8 C9 1.402(6) . ?
C8 H8 0.9300 . ?
C9 C41 1.393(6) . ?
C9 C10 1.539(6) . ?
C10 O42 1.412(5) . ?
C10 O46 1.417(5) . ?
C10 C11 1.522(6) . ?
C11 O12 1.442(5) . ?
C11 H11A 0.9700 . ?
C11 H11B 0.9700 . ?
C13 O13 1.218(5) . ?
C13 O12 1.346(5) . ?
C13 C14 1.487(6) . ?
C14 C49 1.399(6) . ?
C14 C15 1.400(6) . ?
C15 C16 1.395(6) . ?
C15 H15 0.9300 . ?
C16 C17 1.387(6) . ?
C16 H16 0.9300 . ?
C17 C50 1.397(6) . ?
C17 C18 1.499(6) . ?
C18 O18 1.212(5) . ?
C18 O19 1.340(5) . ?
C20 O19 1.442(5) . ?
C20 C21 1.530(6) . ?
C20 H20A 0.9700 . ?
C20 H20B 0.9700 . ?
C21 O55 1.415(5) . ?
C21 O51 1.416(5) . ?
C21 C22 1.535(6) . ?
C22 C23 1.381(6) . ?
C22 C58 1.386(6) . ?
C23 C24 1.392(6) . ?
C23 H23 0.9300 . ?
C24 C25 1.402(6) . ?
C24 H24 0.9300 . ?
C25 C59 1.389(6) . ?
C25 C26 1.526(6) 2_667 ?
C26 O64 1.409(5) . ?
C26 O60 1.417(5) . ?
C26 C27 1.515(6) . ?
C26 C25 1.526(6) 2_667 ?
C27 O28 1.446(5) . ?
C27 H27A 0.9700 . ?
C27 H27B 0.9700 . ?
C29 O29 1.206(5) . ?
C29 O28 1.339(5) . ?
C29 C30 1.498(6) . ?
C30 C67 1.383(6) . ?
C30 C31 1.391(6) . ?
C31 C32 1.383(6) . ?
C31 H31 0.9300 . ?
C32 H32 0.9300 . ?
C34 O33 1.436(6) . ?
C34 C35 1.519(7) . ?
C34 H34A 0.9700 . ?
C34 H34B 0.9700 . ?
C35 C39 1.519(7) . ?
C35 C36 1.527(6) . ?
C35 C38 1.530(7) . ?
C36 O37 1.438(6) . ?
C36 H36A 0.9700 . ?
C36 H36B 0.9700 . ?
C38 H38A 0.9600 . ?
C38 H38B 0.9600 . ?
C38 H38C 0.9600 . ?
C39 H39A 0.9600 . ?
C39 H39B 0.9600 . ?
C39 H39C 0.9600 . ?
C40 C41 1.384(6) . ?
C40 H40 0.9300 . ?
C41 H41 0.9300 . ?
C43 O42 1.441(5) . ?
C43 C44 1.524(6) . ?
C43 H43A 0.9700 . ?
C43 H43B 0.9700 . ?
C44 C45 1.531(6) . ?
C44 C47 1.528(6) . ?
C44 C48 1.536(7) . ?
C45 O46 1.439(5) . ?
C45 H45A 0.9700 . ?
C45 H45B 0.9700 . ?
C47 H47A 0.9600 . ?
C47 H47B 0.9600 . ?
C47 H47C 0.9600 . ?
C48 H48A 0.9600 . ?
C48 H48B 0.9600 . ?
C48 H48C 0.9600 . ?
C49 C50 1.382(6) . ?
C49 H49 0.9300 . ?
C50 H50 0.9300 . ?
C52 O51 1.427(5) . ?
C52 C53 1.529(6) . ?
C52 H52A 0.9700 . ?
C52 H52B 0.9700 . ?
C53 C57 1.523(7) . ?
C53 C54 1.525(6) . ?
C53 C56 1.537(6) . ?
C54 O55 1.437(5) . ?
C54 H54A 0.9700 . ?
C54 H54B 0.9700 . ?
C56 H56A 0.9600 . ?
C56 H56B 0.9600 . ?
C56 H56C 0.9600 . ?
C57 H57A 0.9600 . ?
C57 H57B 0.9600 . ?
C57 H57C 0.9600 . ?
C58 C59 1.384(6) . ?
C58 H58 0.9300 . ?
C59 H59 0.9300 . ?
C61 O60 1.437(5) . ?
C61 C62 1.537(6) . ?
C61 H61A 0.9700 . ?
C61 H61B 0.9700 . ?
C62 C65 1.517(6) . ?
C62 C66 1.521(7) . ?
C62 C63 1.536(6) . ?
C63 O64 1.428(5) . ?
C63 H63A 0.9700 . ?
C63 H63B 0.9700 . ?
C65 H65A 0.9600 . ?
C65 H65B 0.9600 . ?
C65 H65C 0.9600 . ?
C66 H66A 0.9600 . ?
C66 H66B 0.9600 . ?
C66 H66C 0.9600 . ?
C67 C68 1.389(6) . ?
C67 H67 0.9300 . ?
C68 H68 0.9300 . ?

loop_
_geom_torsion_atom_site_label_1
_geom_torsion_atom_site_label_2
_geom_torsion_atom_site_label_3
_geom_torsion_atom_site_label_4
_geom_torsion
_geom_torsion_site_symmetry_1
_geom_torsion_site_symmetry_2
_geom_torsion_site_symmetry_3
_geom_torsion_site_symmetry_4
_geom_torsion_publ_flag
C32 C1 C2 O2 175.8(5) . . . . ?
C68 C1 C2 O2 -6.9(8) . . . . ?
C32 C1 C2 O3 -6.0(7) . . . . ?
C68 C1 C2 O3 171.2(4) . . . . ?
O3 C4 C5 O37 -62.7(5) . . . . ?
O3 C4 C5 O33 56.3(5) . . . . ?
O3 C4 C5 C6 175.6(4) . . . . ?
O37 C5 C6 C40 -21.8(6) . . . . ?
O33 C5 C6 C40 -146.9(4) . . . . ?
C4 C5 C6 C40 96.6(5) . . . . ?
O37 C5 C6 C7 163.3(4) . . . . ?
O33 C5 C6 C7 38.1(6) . . . . ?
C4 C5 C6 C7 -78.3(5) . . . . ?
C40 C6 C7 C8 -0.7(6) . . . . ?
C5 C6 C7 C8 174.4(4) . . . . ?
C6 C7 C8 C9 0.8(7) . . . . ?
C7 C8 C9 C41 0.2(6) . . . . ?
C7 C8 C9 C10 -179.2(4) . . . . ?
C41 C9 C10 O42 -36.2(5) . . . . ?
C8 C9 C10 O42 143.1(4) . . . . ?
C41 C9 C10 O46 -163.1(4) . . . . ?
C8 C9 C10 O46 16.2(5) . . . . ?
C41 C9 C10 C11 79.2(5) . . . . ?
C8 C9 C10 C11 -101.4(5) . . . . ?
O42 C10 C11 O12 -63.8(4) . . . . ?
O46 C10 C11 O12 56.1(4) . . . . ?
C9 C10 C11 O12 177.0(3) . . . . ?
O13 C13 C14 C49 -163.9(5) . . . . ?
O12 C13 C14 C49 18.9(6) . . . . ?
O13 C13 C14 C15 20.7(7) . . . . ?
O12 C13 C14 C15 -156.5(4) . . . . ?
C49 C14 C15 C16 -2.7(7) . . . . ?
C13 C14 C15 C16 172.9(4) . . . . ?
C14 C15 C16 C17 0.5(7) . . . . ?
C15 C16 C17 C50 2.1(7) . . . . ?
C15 C16 C17 C18 -173.1(4) . . . . ?
C16 C17 C18 O18 -6.6(7) . . . . ?
C50 C17 C18 O18 178.3(5) . . . . ?
C16 C17 C18 O19 170.6(4) . . . . ?
C50 C17 C18 O19 -4.5(6) . . . . ?
O19 C20 C21 O55 -168.3(3) . . . . ?
O19 C20 C21 O51 73.8(4) . . . . ?
O19 C20 C21 C22 -47.9(5) . . . . ?
O55 C21 C22 C23 32.5(5) . . . . ?
O51 C21 C22 C23 159.8(4) . . . . ?
C20 C21 C22 C23 -82.7(5) . . . . ?
O55 C21 C22 C58 -156.5(4) . . . . ?
O51 C21 C22 C58 -29.2(5) . . . . ?
C20 C21 C22 C58 88.3(5) . . . . ?
C58 C22 C23 C24 -3.1(6) . . . . ?
C21 C22 C23 C24 168.0(4) . . . . ?
C22 C23 C24 C25 -1.0(7) . . . . ?
C23 C24 C25 C59 4.6(6) . . . . ?
C23 C24 C25 C26 -179.3(4) . . . 2_667 ?
O64 C26 C27 O28 50.5(4) . . . . ?
O60 C26 C27 O28 -69.5(4) . . . . ?
C25 C26 C27 O28 170.6(3) 2_667 . . . ?
O29 C29 C30 C67 163.5(5) . . . . ?
O28 C29 C30 C67 -15.5(6) . . . . ?
O29 C29 C30 C31 -12.3(7) . . . . ?
O28 C29 C30 C31 168.8(4) . . . . ?
C67 C30 C31 C32 1.3(7) . . . . ?
C29 C30 C31 C32 177.2(4) . . . . ?
C30 C31 C32 C1 -2.1(7) . . . . ?
C68 C1 C32 C31 1.6(7) . . . . ?
C2 C1 C32 C31 178.9(4) . . . . ?
O33 C34 C35 C39 -172.6(4) . . . . ?
O33 C34 C35 C36 -55.4(5) . . . . ?
O33 C34 C35 C38 65.2(5) . . . . ?
C39 C35 C36 O37 171.6(4) . . . . ?
C34 C35 C36 O37 53.5(5) . . . . ?
C38 C35 C36 O37 -66.2(5) . . . . ?
C7 C6 C40 C41 -0.4(6) . . . . ?
C5 C6 C40 C41 -175.4(4) . . . . ?
C6 C40 C41 C9 1.4(6) . . . . ?
C8 C9 C41 C40 -1.3(6) . . . . ?
C10 C9 C41 C40 178.1(4) . . . . ?
O42 C43 C44 C45 56.2(5) . . . . ?
O42 C43 C44 C47 -63.9(5) . . . . ?
O42 C43 C44 C48 174.3(4) . . . . ?
C43 C44 C45 O46 -54.9(5) . . . . ?
C47 C44 C45 O46 64.2(5) . . . . ?
C48 C44 C45 O46 -173.0(4) . . . . ?
C15 C14 C49 C50 2.2(7) . . . . ?
C13 C14 C49 C50 -173.2(4) . . . . ?
C14 C49 C50 C17 0.4(7) . . . . ?
C16 C17 C50 C49 -2.6(7) . . . . ?
C18 C17 C50 C49 172.4(4) . . . . ?
O51 C52 C53 C57 173.3(4) . . . . ?
O51 C52 C53 C54 53.9(5) . . . . ?
O51 C52 C53 C56 -65.3(5) . . . . ?
C57 C53 C54 O55 -173.4(4) . . . . ?
C52 C53 C54 O55 -54.6(5) . . . . ?
C56 C53 C54 O55 64.6(5) . . . . ?
C23 C22 C58 C59 3.7(6) . . . . ?
C21 C22 C58 C59 -167.5(4) . . . . ?
C22 C58 C59 C25 -0.1(6) . . . . ?
C24 C25 C59 C58 -4.1(6) . . . . ?
C26 C25 C59 C58 179.8(4) 2_667 . . . ?
O60 C61 C62 C65 -64.1(5) . . . . ?
O60 C61 C62 C66 173.1(4) . . . . ?
O60 C61 C62 C63 55.6(5) . . . . ?
C65 C62 C63 O64 62.8(5) . . . . ?
C66 C62 C63 O64 -174.7(4) . . . . ?
C61 C62 C63 O64 -57.6(5) . . . . ?
C31 C30 C67 C68 -0.1(7) . . . . ?
C29 C30 C67 C68 -175.7(4) . . . . ?
C30 C67 C68 C1 -0.4(7) . . . . ?
C32 C1 C68 C67 -0.4(7) . . . . ?
C2 C1 C68 C67 -177.8(4) . . . . ?
O2 C2 O3 C4 1.6(8) . . . . ?
C1 C2 O3 C4 -176.6(4) . . . . ?
C5 C4 O3 C2 148.5(4) . . . . ?
O13 C13 O12 C11 -4.3(6) . . . . ?
C14 C13 O12 C11 172.9(4) . . . . ?
C10 C11 O12 C13 -170.8(4) . . . . ?
O18 C18 O19 C20 10.4(7) . . . . ?
C17 C18 O19 C20 -166.8(4) . . . . ?
C21 C20 O19 C18 149.9(4) . . . . ?
O29 C29 O28 C27 -11.2(7) . . . . ?
C30 C29 O28 C27 167.7(4) . . . . ?
C26 C27 O28 C29 -108.1(4) . . . . ?
O37 C5 O33 C34 -53.3(5) . . . . ?
C4 C5 O33 C34 -169.5(4) . . . . ?
C6 C5 O33 C34 72.5(5) . . . . ?
C35 C34 O33 C5 57.8(5) . . . . ?
O33 C5 O37 C36 52.6(5) . . . . ?
C4 C5 O37 C36 168.2(3) . . . . ?
C6 C5 O37 C36 -72.3(4) . . . . ?
C35 C36 O37 C5 -55.1(5) . . . . ?
O46 C10 O42 C43 52.1(4) . . . . ?
C11 C10 O42 C43 168.0(3) . . . . ?
C9 C10 O42 C43 -74.3(4) . . . . ?
C44 C43 O42 C10 -56.7(4) . . . . ?
O42 C10 O46 C45 -51.7(4) . . . . ?
C11 C10 O46 C45 -166.7(3) . . . . ?
C9 C10 O46 C45 74.3(4) . . . . ?
C44 C45 O46 C10 54.7(4) . . . . ?
O55 C21 O51 C52 54.3(5) . . . . ?
C20 C21 O51 C52 166.9(3) . . . . ?
C22 C21 O51 C52 -73.4(4) . . . . ?
C53 C52 O51 C21 -55.6(5) . . . . ?
O51 C21 O55 C54 -55.5(5) . . . . ?
C20 C21 O55 C54 -169.2(3) . . . . ?
C22 C21 O55 C54 72.3(4) . . . . ?
C53 C54 O55 C21 57.7(4) . . . . ?
O64 C26 O60 C61 52.6(4) . . . . ?
C27 C26 O60 C61 169.0(3) . . . . ?
C25 C26 O60 C61 -74.3(4) 2_667 . . . ?
C62 C61 O60 C26 -55.2(4) . . . . ?
O60 C26 O64 C63 -54.1(4) . . . . ?
C27 C26 O64 C63 -169.5(3) . . . . ?
C25 C26 O64 C63 73.1(4) 2_667 . . . ?
C62 C63 O64 C26 58.7(4) . . . . ?
